data_4517669
loop_
_publ_author_name
'Shao, Zhichao'
'Zhao, Yujie'
'Xie, Qiong'
'Wang, Hongfei'
'Cui, Yang'
'Yang, Xiaoqian'
'Hou, Hongwei'

_publ_section_title
;
 Efficient Identification for Alcohol Homologues and Hyperthermy Based on
 Coordination Polymer Multiple Structural Transformations.
;
_journal_issue 21
_journal_name_full 'ACS applied materials &amp; interfaces'
_journal_page_first 24141
_journal_page_last 24148
_journal_paper_doi 10.1021/acsami.0c05208
_journal_volume 12
_journal_year 2020
_chemical_formula_moiety 'C36 H24 N O12 Zn1.5'
_chemical_formula_sum 'C36 H24 N O12 Zn1.5'
_chemical_formula_weight 760.62
_space_group_crystal_system triclinic
_space_group_IT_number 2
_space_group_name_Hall '-P 1'
_space_group_name_H-M_alt 'P -1'
_atom_sites_solution_hydrogens geom
_audit_creation_date 2019-12-19
_audit_creation_method
;
Olex2 1.2-beta
(compiled 2018.05.29 svn.r3508 for OlexSys, GUI svn.r5506)
;
_cell_angle_alpha 103.514(4)
_cell_angle_beta 99.627(4)
_cell_angle_gamma 97.373(4)
_cell_formula_units_Z 2
_cell_length_a 7.9189(8)
_cell_length_b 12.9658(14)
_cell_length_c 16.8080(17)
_cell_measurement_reflns_used 9263
_cell_measurement_temperature 293.15
_cell_measurement_theta_max 27.32
_cell_measurement_theta_min 2.32
_cell_volume 1628.9(3)
_computing_cell_refinement 'SAINT v8.37A (Bruker, 2015)'
_computing_data_reduction 'SAINT v8.37A (Bruker, 2015)'
_computing_molecular_graphics 'Olex2 (Dolomanov et al., 2009)'
_computing_publication_material 'Olex2 (Dolomanov et al., 2009)'
_computing_structure_refinement 'ShelXL (Sheldrick, 2015)'
_computing_structure_solution 'SHELXT 2014/5 (Sheldrick, 2014)'
_diffrn_ambient_temperature 293.15
_diffrn_measured_fraction_theta_full 0.980
_diffrn_measured_fraction_theta_max 0.943
_diffrn_measurement_device_type 'Bruker APEX-II CCD'
_diffrn_measurement_method '\f and \w scans'
_diffrn_radiation_type MoK\a
_diffrn_radiation_wavelength 0.71073
_diffrn_reflns_av_R_equivalents 0.0594
_diffrn_reflns_av_unetI/netI 0.0601
_diffrn_reflns_Laue_measured_fraction_full 0.980
_diffrn_reflns_Laue_measured_fraction_max 0.943
_diffrn_reflns_limit_h_max 10
_diffrn_reflns_limit_h_min -10
_diffrn_reflns_limit_k_max 17
_diffrn_reflns_limit_k_min -17
_diffrn_reflns_limit_l_max 22
_diffrn_reflns_limit_l_min -21
_diffrn_reflns_number 33930
_diffrn_reflns_point_group_measured_fraction_full 0.980
_diffrn_reflns_point_group_measured_fraction_max 0.943
_diffrn_reflns_theta_full 25.242
_diffrn_reflns_theta_max 28.525
_diffrn_reflns_theta_min 2.324
_diffrn_standards_number 0
_exptl_absorpt_coefficient_mu 1.182
_exptl_absorpt_correction_T_max 0.7456
_exptl_absorpt_correction_T_min 0.6839
_exptl_absorpt_correction_type multi-scan
_exptl_absorpt_process_details
;
SADABS-2016/2 (Bruker,2016/2) was used for absorption correction.
wR2(int) was 0.1291 before and 0.0645 after correction.
The Ratio of minimum to maximum transmission is 0.9172.
The \l/2 correction factor is Not present.
;
_exptl_crystal_colour colourless
_exptl_crystal_colour_primary colourless
_exptl_crystal_density_diffrn 1.551
_exptl_crystal_description block
_exptl_crystal_F_000 776
_exptl_crystal_size_max 0.12
_exptl_crystal_size_mid 0.11
_exptl_crystal_size_min 0.1
_refine_diff_density_max 1.581
_refine_diff_density_min -0.847
_refine_diff_density_rms 0.132
_refine_ls_extinction_method none
_refine_ls_goodness_of_fit_ref 1.076
_refine_ls_hydrogen_treatment constr
_refine_ls_matrix_type full
_refine_ls_number_parameters 457
_refine_ls_number_reflns 7812
_refine_ls_number_restraints 19
_refine_ls_restrained_S_all 1.087
_refine_ls_R_factor_all 0.0955
_refine_ls_R_factor_gt 0.0558
_refine_ls_shift/su_max 0.001
_refine_ls_shift/su_mean 0.000
_refine_ls_structure_factor_coef Fsqd
_refine_ls_weighting_details 'w=1/[\s^2^(Fo^2^)+(0.1224P)^2^] where P=(Fo^2^+2Fc^2^)/3'
_refine_ls_weighting_scheme calc
_refine_ls_wR_factor_gt 0.1651
_refine_ls_wR_factor_ref 0.1925
_reflns_Friedel_coverage 0.000
_reflns_number_gt 5334
_reflns_number_total 7812
_reflns_threshold_expression 'I > 2\s(I)'
_cod_data_source_file am0c05208_si_002.cif
_cod_data_source_block 1-EtOH
_cod_depositor_comments 'Adding full bibliography for 4517663--4517671.cif.'
_cod_original_formula_sum 'C36 H24 N O12 Zn1.50'
_cod_database_code 4517669
_shelx_shelxl_version_number 2018/3
_shelx_space_group_comment
;
The symmetry employed for this shelxl refinement is uniquely defined
by the following loop, which should always be used as a source of
symmetry information in preference to the above space-group names.
They are only intended as comments.
;
_shelx_estimated_absorpt_t_max 0.891
_shelx_estimated_absorpt_t_min 0.871
_olex2_refinement_description
;
1. Fixed Uiso
 At 1.2 times of:
  All C(H) groups, All C(H,H) groups
2. Rigid bond restraints
 C24, C25
 with sigma for 1-2 distances of 0.0002 and sigma for 1-3 distances of 0.0001
3. Uiso/Uaniso restraints and constraints
O10 \\sim C21 \\sim C22: within 3.8A with sigma of 0.01 and sigma for terminal
atoms of 0.02
4.a Secondary CH2 refined with riding coordinates:
 C11(H11A,H11B)
4.b Aromatic/amide H refined with riding coordinates:
 C21(H21), C32(H32), C8(H8), C33(H33), C9(H9), C18(H18), C19(H19), C31(H31),
 C35(H35), C28(H28), C36(H36), C29(H29), C16(H16), C7(H7), C14(H14), C15(H15),
 C5(H5), C4(H4), C25(H25), C24(H24), C27(H27), C1(H1)
;
_olex2_submission_special_instructions 'No special instructions were received'

loop_
_space_group_symop_operation_xyz
'x, y, z'
'-x, -y, -z'

loop_
_atom_site_label
_atom_site_type_symbol
_atom_site_fract_x
_atom_site_fract_y
_atom_site_fract_z
_atom_site_U_iso_or_equiv
_atom_site_adp_type
_atom_site_occupancy
_atom_site_site_symmetry_order
_atom_site_calc_flag
_atom_site_refinement_flags_posn
_atom_site_refinement_flags_adp
_atom_site_refinement_flags_occupancy
_atom_site_disorder_assembly
_atom_site_disorder_group
Zn1 Zn 0.500000 0.500000 0.500000 0.02474(16) Uani 1 2 d S T P . .
Zn2 Zn 0.16007(5) 0.31594(3) 0.43182(3) 0.03140(16) Uani 1 1 d . . . . .
O11 O 0.3133(3) 0.3976(2) 0.53792(15) 0.0328(6) Uani 1 1 d . . . . .
O8 O 0.3053(3) 0.5501(2) 0.43135(16) 0.0349(6) Uani 1 1 d . . . . .
C21 C 0.8656(14) 0.4850(9) 1.0987(6) 0.157(3) Uani 1 1 d . U . . .
H21 H 0.914592 0.484998 1.153000 0.189 Uiso 1 1 calc R . . . .
O3 O 0.5087(3) 0.37262(19) 0.39442(15) 0.0355(6) Uani 1 1 d . . . . .
O7 O 0.0591(3) 0.4279(2) 0.38833(17) 0.0433(7) Uani 1 1 d . . . . .
O4 O 0.2763(3) 0.2411(2) 0.34768(17) 0.0455(7) Uani 1 1 d . . . . .
N1 N -0.0467(4) 0.2090(2) 0.43248(19) 0.0327(7) Uani 1 1 d . . . . .
O12 O 0.3143(5) 0.2453(2) 0.5757(2) 0.0572(8) Uani 1 1 d . . . . .
C32 C -0.1935(4) 0.2394(3) 0.4511(2) 0.0319(7) Uani 1 1 d . . . . .
H32 H -0.206514 0.310590 0.455144 0.038 Uiso 1 1 calc R . . . .
C8 C 0.6472(5) 0.2779(3) 0.2562(2) 0.0402(9) Uani 1 1 d . . . . .
H8 H 0.715263 0.333770 0.299395 0.048 Uiso 1 1 calc R . . . .
C20 C 0.1498(4) 0.5176(3) 0.3922(2) 0.0313(7) Uani 1 1 d . . . . .
C33 C -0.3254(5) 0.1707(3) 0.4646(2) 0.0345(8) Uani 1 1 d . . . . .
H33 H -0.425360 0.195350 0.477393 0.041 Uiso 1 1 calc R . . . .
C10 C 0.4231(4) 0.2906(3) 0.3431(2) 0.0321(8) Uani 1 1 d . . . . .
C9 C 0.4890(5) 0.2428(3) 0.2669(2) 0.0379(8) Uani 1 1 d . . . . .
H9 H 0.417016 0.186616 0.225498 0.046 Uiso 1 1 calc R . . . .
C17 C 0.0963(5) 0.7614(3) 0.3027(2) 0.0395(9) Uani 1 1 d . . . . .
C18 C 0.1554(5) 0.6792(3) 0.3411(2) 0.0376(8) Uani 1 1 d . . . . .
H18 H 0.273291 0.692285 0.365095 0.045 Uiso 1 1 calc R . . . .
C19 C 0.0666(5) 0.5890(3) 0.3469(2) 0.0388(9) Uani 1 1 d . . . . .
H19 H -0.050922 0.569788 0.321981 0.047 Uiso 1 1 calc R . . . .
C34 C -0.3092(4) 0.0634(3) 0.4590(2) 0.0334(8) Uani 1 1 d . . . . .
C31 C -0.0352(5) 0.1045(3) 0.4233(3) 0.0444(10) Uani 1 1 d . . . . .
H31 H 0.064670 0.081351 0.408905 0.053 Uiso 1 1 calc R . . . .
C6 C 0.7264(6) 0.2398(3) 0.1857(2) 0.0435(9) Uani 1 1 d . . . . .
C35 C -0.1632(5) 0.0303(3) 0.4341(3) 0.0423(9) Uani 1 1 d . . . . .
H35 H -0.151601 -0.041773 0.424669 0.051 Uiso 1 1 calc R . . . .
C28 C 0.4911(5) 0.3691(4) 0.7410(3) 0.0491(10) Uani 1 1 d . . . . .
H28 H 0.474205 0.294255 0.728583 0.059 Uiso 1 1 calc R . . . .
C36 C -0.4357(5) -0.0123(3) 0.4814(2) 0.0375(8) Uani 1 1 d . . . . .
H36 H -0.423769 -0.084376 0.468102 0.045 Uiso 1 1 calc R . . . .
C29 C 0.4358(5) 0.4110(4) 0.6792(2) 0.0420(9) Uani 1 1 d . . . . .
H29 H 0.449925 0.485611 0.689538 0.050 Uiso 1 1 calc R . . . .
C16 C 0.2171(6) 0.8535(4) 0.3087(3) 0.0509(11) Uani 1 1 d . . . . .
H16 H 0.332442 0.858565 0.334550 0.061 Uiso 1 1 calc R . . . .
C7 C 0.6305(6) 0.1724(4) 0.1094(3) 0.0529(11) Uani 1 1 d . . . . .
H7 H 0.510697 0.151441 0.100745 0.064 Uiso 1 1 calc R . . . .
C26 C 0.5761(6) 0.4273(4) 0.8269(3) 0.0547(12) Uani 1 1 d . . . . .
O2 O 0.6576(6) 0.0720(4) -0.0309(2) 0.1028(16) Uani 1 1 d . . . . .
O1 O 0.9582(7) 0.1237(4) -0.0109(3) 0.1045(16) Uani 1 1 d . . . . .
O6 O -0.0785(7) 0.9967(4) 0.2019(3) 0.1106(18) Uani 1 1 d . . . . .
C14 C -0.0758(6) 0.7542(4) 0.2644(3) 0.0637(14) Uani 1 1 d . . . . .
H14 H -0.159495 0.694970 0.260493 0.076 Uiso 1 1 calc R . . . .
C30 C 0.3513(5) 0.3435(3) 0.5933(2) 0.0352(8) Uani 1 1 d . . . . .
O9 O 0.8174(6) 0.5709(4) 1.0686(2) 0.1043(16) Uani 1 1 d . . . . .
C15 C 0.1673(7) 0.9381(4) 0.2766(3) 0.0572(12) Uani 1 1 d . . . . .
H15 H 0.247223 0.999630 0.281665 0.069 Uiso 1 1 calc R . . . .
C5 C 0.9052(6) 0.2690(4) 0.1945(3) 0.0593(12) Uani 1 1 d . . . . .
H5 H 0.968154 0.314372 0.244963 0.071 Uiso 1 1 calc R . . . .
C4 C 0.9945(7) 0.2336(5) 0.1317(3) 0.0731(16) Uani 1 1 d . . . . .
H4 H 1.114270 0.253322 0.138889 0.088 Uiso 1 1 calc R . . . .
C25 C 0.5903(8) 0.5367(5) 0.8579(3) 0.0746(15) Uani 1 1 d . U . . .
H25 H 0.543818 0.575178 0.821846 0.090 Uiso 1 1 calc R . . . .
C2 C 0.7208(7) 0.1386(4) 0.0479(3) 0.0599(13) Uani 1 1 d . . . . .
C13 C 0.0032(8) 0.9277(4) 0.2389(3) 0.0669(14) Uani 1 1 d . . . . .
C3 C 0.8966(7) 0.1693(4) 0.0599(3) 0.0648(14) Uani 1 1 d . . . . .
C12 C -0.1175(7) 0.8378(5) 0.2324(4) 0.0748(17) Uani 1 1 d . . . . .
O5 O -0.2770(6) 0.8504(6) 0.1938(5) 0.160(3) Uani 1 1 d . . . . .
C23 C 0.7361(8) 0.5303(7) 0.9892(3) 0.0818(18) Uani 1 1 d . . . . .
C24 C 0.6732(9) 0.5971(7) 0.9436(4) 0.098(2) Uani 1 1 d . U . . .
H24 H 0.682139 0.671064 0.964369 0.117 Uiso 1 1 calc R . . . .
C27 C 0.6494(9) 0.3699(6) 0.8801(3) 0.0816(18) Uani 1 1 d . . . . .
H27 H 0.643487 0.295877 0.861318 0.098 Uiso 1 1 calc R . . . .
C22 C 0.7295(10) 0.4233(7) 0.9595(4) 0.108(2) Uani 1 1 d . U . . .
C1 C 0.8008(11) 0.0648(7) -0.0687(4) 0.114(3) Uani 1 1 d . . . . .
H1 H 0.795748 0.027222 -0.123719 0.136 Uiso 1 1 calc R . . . .
O10 O 0.8184(10) 0.3920(6) 1.0211(4) 0.165(2) Uani 1 1 d . U . . .
C11 C -0.2556(11) 0.9516(8) 0.1739(8) 0.170(5) Uani 1 1 d . . . . .
H11A H -0.289820 0.941685 0.114047 0.203 Uiso 1 1 calc R . . . .
H11B H -0.326471 0.998194 0.201674 0.203 Uiso 1 1 calc R . . . .

loop_
_atom_site_aniso_label
_atom_site_aniso_U_11
_atom_site_aniso_U_22
_atom_site_aniso_U_33
_atom_site_aniso_U_23
_atom_site_aniso_U_13
_atom_site_aniso_U_12
Zn1 0.0195(3) 0.0234(3) 0.0308(3) 0.0082(2) 0.0036(2) 0.0016(2)
Zn2 0.0242(2) 0.0280(2) 0.0403(3) 0.00869(18) 0.00765(18) -0.00254(16)
O11 0.0264(12) 0.0344(13) 0.0367(13) 0.0139(11) 0.0037(10) -0.0035(10)
O8 0.0244(12) 0.0370(14) 0.0455(15) 0.0182(12) 0.0022(11) 0.0058(10)
C21 0.191(7) 0.169(7) 0.099(5) 0.034(5) -0.020(5) 0.048(6)
O3 0.0337(14) 0.0287(13) 0.0397(14) -0.0004(11) 0.0119(11) 0.0011(11)
O7 0.0375(15) 0.0347(14) 0.0520(16) 0.0127(13) -0.0038(12) -0.0003(12)
O4 0.0358(15) 0.0426(16) 0.0522(17) 0.0003(13) 0.0177(13) -0.0033(12)
N1 0.0277(15) 0.0278(15) 0.0419(17) 0.0085(13) 0.0101(13) 0.0001(12)
O12 0.074(2) 0.0350(16) 0.065(2) 0.0170(15) 0.0142(17) 0.0115(15)
C32 0.0273(17) 0.0277(17) 0.0414(19) 0.0104(15) 0.0080(15) 0.0036(14)
C8 0.045(2) 0.036(2) 0.038(2) 0.0063(17) 0.0098(17) 0.0050(17)
C20 0.0307(18) 0.0310(18) 0.0346(18) 0.0087(15) 0.0101(15) 0.0090(15)
C33 0.0251(17) 0.0346(19) 0.048(2) 0.0152(16) 0.0116(15) 0.0069(14)
C10 0.0295(18) 0.0309(18) 0.0384(19) 0.0096(16) 0.0113(15) 0.0076(15)
C9 0.038(2) 0.036(2) 0.0368(19) 0.0011(16) 0.0135(16) 0.0023(16)
C17 0.042(2) 0.042(2) 0.042(2) 0.0181(18) 0.0162(17) 0.0135(17)
C18 0.0325(19) 0.044(2) 0.038(2) 0.0125(17) 0.0062(16) 0.0100(16)
C19 0.0332(19) 0.040(2) 0.043(2) 0.0142(17) 0.0013(16) 0.0083(16)
C34 0.0281(18) 0.0293(18) 0.041(2) 0.0089(16) 0.0083(15) -0.0037(14)
C31 0.035(2) 0.0280(19) 0.072(3) 0.0064(19) 0.025(2) 0.0051(15)
C6 0.049(2) 0.041(2) 0.041(2) 0.0101(18) 0.0132(18) 0.0056(18)
C35 0.040(2) 0.0241(17) 0.067(3) 0.0103(18) 0.025(2) 0.0065(15)
C28 0.041(2) 0.063(3) 0.051(2) 0.024(2) 0.0142(19) 0.010(2)
C36 0.035(2) 0.0299(19) 0.047(2) 0.0097(17) 0.0110(16) -0.0018(15)
C29 0.035(2) 0.053(2) 0.045(2) 0.0217(19) 0.0145(17) 0.0070(18)
C16 0.057(3) 0.044(2) 0.050(2) 0.013(2) 0.007(2) 0.004(2)
C7 0.051(3) 0.057(3) 0.048(2) 0.010(2) 0.015(2) -0.001(2)
C26 0.040(2) 0.082(4) 0.047(2) 0.031(2) 0.0085(19) 0.004(2)
O2 0.101(3) 0.128(4) 0.055(2) -0.020(2) 0.034(2) -0.014(3)
O1 0.115(4) 0.134(4) 0.072(3) 0.009(3) 0.065(3) 0.024(3)
O6 0.130(4) 0.100(3) 0.149(4) 0.099(3) 0.040(4) 0.052(3)
C14 0.037(2) 0.080(3) 0.097(4) 0.065(3) 0.014(2) 0.015(2)
C30 0.0293(18) 0.040(2) 0.043(2) 0.0178(17) 0.0135(16) 0.0081(15)
O9 0.116(4) 0.134(4) 0.047(2) 0.022(2) -0.014(2) 0.002(3)
C15 0.079(4) 0.041(2) 0.056(3) 0.017(2) 0.023(3) 0.004(2)
C5 0.049(3) 0.075(3) 0.052(3) 0.007(2) 0.022(2) 0.007(2)
C4 0.050(3) 0.099(4) 0.069(3) 0.010(3) 0.030(3) 0.005(3)
C25 0.082(4) 0.086(4) 0.068(3) 0.050(3) 0.010(3) 0.010(3)
C2 0.076(3) 0.060(3) 0.039(2) 0.003(2) 0.018(2) 0.001(3)
C13 0.088(4) 0.063(3) 0.077(3) 0.048(3) 0.035(3) 0.032(3)
C3 0.070(3) 0.069(3) 0.062(3) 0.013(3) 0.041(3) 0.009(3)
C12 0.054(3) 0.087(4) 0.108(4) 0.067(4) 0.016(3) 0.026(3)
O5 0.067(3) 0.179(6) 0.286(8) 0.186(6) -0.002(4) 0.031(3)
C23 0.067(4) 0.129(6) 0.050(3) 0.030(3) 0.012(3) 0.006(4)
C24 0.094(5) 0.154(7) 0.057(2) 0.059(3) 0.006(3) 0.013(4)
C27 0.102(5) 0.092(4) 0.058(3) 0.035(3) 0.005(3) 0.028(4)
C22 0.130(5) 0.145(6) 0.058(3) 0.046(4) -0.008(3) 0.057(5)
C1 0.107(6) 0.158(8) 0.055(4) -0.010(4) 0.030(4) 0.000(5)
O10 0.210(6) 0.162(5) 0.117(4) 0.046(4) -0.025(4) 0.065(5)
C11 0.088(6) 0.178(9) 0.302(14) 0.195(11) 0.009(7) 0.031(6)

loop_
_atom_type_symbol
_atom_type_description
_atom_type_scat_dispersion_real
_atom_type_scat_dispersion_imag
_atom_type_scat_source
C C 0.0033 0.0016 'International Tables Vol C Tables 4.2.6.8 and 6.1.1.4'
H H 0.0000 0.0000 'International Tables Vol C Tables 4.2.6.8 and 6.1.1.4'
N N 0.0061 0.0033 'International Tables Vol C Tables 4.2.6.8 and 6.1.1.4'
O O 0.0106 0.0060 'International Tables Vol C Tables 4.2.6.8 and 6.1.1.4'
Zn Zn 0.2839 1.4301 'International Tables Vol C Tables 4.2.6.8 and 6.1.1.4'

loop_
_geom_angle_atom_site_label_1
_geom_angle_atom_site_label_2
_geom_angle_atom_site_label_3
_geom_angle
_geom_angle_site_symmetry_1
_geom_angle_site_symmetry_3
_geom_angle_publ_flag
O11 Zn1 O11 180.00(11) 2_666 . ?
O11 Zn1 O3 91.16(9) 2_666 2_666 ?
O11 Zn1 O3 88.84(9) . 2_666 ?
O11 Zn1 O3 88.83(9) 2_666 . ?
O11 Zn1 O3 91.16(9) . . ?
O8 Zn1 O11 90.43(9) 2_666 2_666 ?
O8 Zn1 O11 89.57(9) . 2_666 ?
O8 Zn1 O11 89.57(9) 2_666 . ?
O8 Zn1 O11 90.43(9) . . ?
O8 Zn1 O8 180.00(12) . 2_666 ?
O8 Zn1 O3 88.90(10) . 2_666 ?
O8 Zn1 O3 91.10(10) 2_666 2_666 ?
O8 Zn1 O3 91.10(10) . . ?
O8 Zn1 O3 88.90(10) 2_666 . ?
O3 Zn1 O3 180.00(10) . 2_666 ?
O11 Zn2 O7 103.35(11) . . ?
O11 Zn2 N1 119.47(11) . . ?
O7 Zn2 N1 104.47(12) . . ?
O4 Zn2 O11 115.39(11) . . ?
O4 Zn2 O7 107.31(12) . . ?
O4 Zn2 N1 105.72(12) . . ?
Zn2 O11 Zn1 103.11(10) . . ?
C30 O11 Zn1 124.6(2) . . ?
C30 O11 Zn2 116.2(2) . . ?
C20 O8 Zn1 140.5(2) . . ?
O9 C21 H21 128.6 . . ?
O9 C21 O10 102.7(6) . . ?
O10 C21 H21 128.6 . . ?
C10 O3 Zn1 144.1(2) . . ?
C20 O7 Zn2 122.0(2) . . ?
C10 O4 Zn2 116.4(2) . . ?
C32 N1 Zn2 122.0(2) . . ?
C32 N1 C31 117.0(3) . . ?
C31 N1 Zn2 120.5(2) . . ?
N1 C32 H32 118.5 . . ?
N1 C32 C33 123.1(3) . . ?
C33 C32 H32 118.5 . . ?
C9 C8 H8 116.0 . . ?
C9 C8 C6 128.1(4) . . ?
C6 C8 H8 116.0 . . ?
O8 C20 O7 125.0(3) . . ?
O8 C20 C19 117.8(3) . . ?
O7 C20 C19 117.2(3) . . ?
C32 C33 H33 120.2 . . ?
C32 C33 C34 119.7(3) . . ?
C34 C33 H33 120.2 . . ?
O3 C10 O4 125.7(3) . . ?
O3 C10 C9 119.7(3) . . ?
O4 C10 C9 114.6(3) . . ?
C8 C9 C10 122.4(4) . . ?
C8 C9 H9 118.8 . . ?
C10 C9 H9 118.8 . . ?
C16 C17 C18 118.3(4) . . ?
C14 C17 C18 122.4(4) . . ?
C14 C17 C16 119.2(4) . . ?
C17 C18 H18 115.2 . . ?
C19 C18 C17 129.6(4) . . ?
C19 C18 H18 115.2 . . ?
C20 C19 H19 119.3 . . ?
C18 C19 C20 121.4(3) . . ?
C18 C19 H19 119.3 . . ?
C33 C34 C36 123.0(3) . . ?
C35 C34 C33 117.2(3) . . ?
C35 C34 C36 119.8(3) . . ?
N1 C31 H31 118.3 . . ?
N1 C31 C35 123.3(3) . . ?
C35 C31 H31 118.3 . . ?
C7 C6 C8 122.6(4) . . ?
C5 C6 C8 118.8(4) . . ?
C5 C6 C7 118.6(4) . . ?
C34 C35 H35 120.2 . . ?
C31 C35 C34 119.5(3) . . ?
C31 C35 H35 120.2 . . ?
C29 C28 H28 116.4 . . ?
C29 C28 C26 127.1(5) . . ?
C26 C28 H28 116.4 . . ?
C34 C36 H36 116.9 . . ?
C36 C36 C34 126.2(5) 2_456 . ?
C36 C36 H36 116.9 2_456 . ?
C28 C29 H29 118.7 . . ?
C28 C29 C30 122.6(4) . . ?
C30 C29 H29 118.7 . . ?
C17 C16 H16 119.4 . . ?
C15 C16 C17 121.3(4) . . ?
C15 C16 H16 119.4 . . ?
C6 C7 H7 121.3 . . ?
C2 C7 C6 117.3(4) . . ?
C2 C7 H7 121.3 . . ?
C25 C26 C28 123.5(4) . . ?
C25 C26 C27 117.8(5) . . ?
C27 C26 C28 118.7(5) . . ?
C2 O2 C1 105.7(5) . . ?
C3 O1 C1 102.6(5) . . ?
C13 O6 C11 108.4(5) . . ?
C17 C14 H14 121.3 . . ?
C12 C14 C17 117.4(4) . . ?
C12 C14 H14 121.3 . . ?
O11 C30 C29 115.0(3) . . ?
O12 C30 O11 121.7(4) . . ?
O12 C30 C29 123.3(3) . . ?
C23 O9 C21 107.1(7) . . ?
C16 C15 H15 121.0 . . ?
C13 C15 C16 117.9(5) . . ?
C13 C15 H15 121.0 . . ?
C6 C5 H5 118.3 . . ?
C4 C5 C6 123.3(5) . . ?
C4 C5 H5 118.3 . . ?
C5 C4 H4 122.1 . . ?
C3 C4 C5 115.7(5) . . ?
C3 C4 H4 122.1 . . ?
C26 C25 H25 117.6 . . ?
C26 C25 C24 124.7(5) . . ?
C24 C25 H25 117.6 . . ?
O2 C2 C7 128.3(5) . . ?
C3 C2 C7 121.7(5) . . ?
C3 C2 O2 110.0(4) . . ?
O6 C13 C12 108.5(5) . . ?
C15 C13 O6 129.8(5) . . ?
C15 C13 C12 121.6(4) . . ?
C4 C3 O1 125.6(5) . . ?
C4 C3 C2 123.3(4) . . ?
C2 C3 O1 111.0(5) . . ?
C14 C12 C13 122.5(5) . . ?
O5 C12 C14 128.3(5) . . ?
O5 C12 C13 109.1(5) . . ?
C12 O5 C11 107.5(6) . . ?
O9 C23 C24 119.9(7) . . ?
O9 C23 C22 114.8(6) . . ?
C22 C23 C24 125.3(6) . . ?
C25 C24 H24 124.4 . . ?
C23 C24 C25 111.2(7) . . ?
C23 C24 H24 124.4 . . ?
C26 C27 H27 120.4 . . ?
C22 C27 C26 119.1(6) . . ?
C22 C27 H27 120.4 . . ?
C23 C22 C27 121.8(6) . . ?
O10 C22 C23 105.8(7) . . ?
O10 C22 C27 132.3(8) . . ?
O2 C1 O1 110.7(5) . . ?
O2 C1 H1 124.7 . . ?
O1 C1 H1 124.7 . . ?
C22 O10 C21 108.9(7) . . ?
O6 C11 O5 106.4(5) . . ?
O6 C11 H11A 110.5 . . ?
O6 C11 H11B 110.5 . . ?
O5 C11 H11A 110.5 . . ?
O5 C11 H11B 110.5 . . ?
H11A C11 H11B 108.6 . . ?

loop_
_geom_bond_atom_site_label_1
_geom_bond_atom_site_label_2
_geom_bond_distance
_geom_bond_site_symmetry_2
_geom_bond_publ_flag
Zn1 O11 2.136(2) . ?
Zn1 O11 2.136(2) 2_666 ?
Zn1 O8 2.035(2) 2_666 ?
Zn1 O8 2.035(2) . ?
Zn1 O3 2.140(2) 2_666 ?
Zn1 O3 2.140(2) . ?
Zn2 O11 1.959(2) . ?
Zn2 O7 1.969(3) . ?
Zn2 O4 1.952(3) . ?
Zn2 N1 2.009(3) . ?
O11 C30 1.310(4) . ?
O8 C20 1.262(4) . ?
C21 H21 0.9300 . ?
C21 O9 1.397(10) . ?
C21 O10 1.510(11) . ?
O3 C10 1.235(4) . ?
O7 C20 1.268(4) . ?
O4 C10 1.277(4) . ?
N1 C32 1.337(5) . ?
N1 C31 1.344(5) . ?
O12 C30 1.222(5) . ?
C32 H32 0.9300 . ?
C32 C33 1.367(5) . ?
C8 H8 0.9300 . ?
C8 C9 1.333(5) . ?
C8 C6 1.448(6) . ?
C20 C19 1.480(5) . ?
C33 H33 0.9300 . ?
C33 C34 1.397(5) . ?
C10 C9 1.494(5) . ?
C9 H9 0.9300 . ?
C17 C18 1.455(5) . ?
C17 C16 1.404(6) . ?
C17 C14 1.389(6) . ?
C18 H18 0.9300 . ?
C18 C19 1.318(5) . ?
C19 H19 0.9300 . ?
C34 C35 1.379(5) . ?
C34 C36 1.468(5) . ?
C31 H31 0.9300 . ?
C31 C35 1.370(5) . ?
C6 C7 1.402(6) . ?
C6 C5 1.392(6) . ?
C35 H35 0.9300 . ?
C28 H28 0.9300 . ?
C28 C29 1.318(5) . ?
C28 C26 1.464(6) . ?
C36 C36 1.317(7) 2_456 ?
C36 H36 0.9300 . ?
C29 H29 0.9300 . ?
C29 C30 1.495(6) . ?
C16 H16 0.9300 . ?
C16 C15 1.403(6) . ?
C7 H7 0.9300 . ?
C7 C2 1.375(6) . ?
C26 C25 1.375(8) . ?
C26 C27 1.392(7) . ?
O2 C2 1.371(6) . ?
O2 C1 1.393(8) . ?
O1 C3 1.394(6) . ?
O1 C1 1.444(8) . ?
O6 C13 1.371(6) . ?
O6 C11 1.404(10) . ?
C14 H14 0.9300 . ?
C14 C12 1.369(6) . ?
O9 C23 1.330(7) . ?
C15 H15 0.9300 . ?
C15 C13 1.322(8) . ?
C5 H5 0.9300 . ?
C5 C4 1.389(7) . ?
C4 H4 0.9300 . ?
C4 C3 1.343(7) . ?
C25 H25 0.9300 . ?
C25 C24 1.464(8) . ?
C2 C3 1.365(7) . ?
C13 C12 1.380(8) . ?
C12 O5 1.368(7) . ?
O5 C11 1.425(8) . ?
C23 C24 1.370(9) . ?
C23 C22 1.352(10) . ?
C24 H24 0.9300 . ?
C27 H27 0.9300 . ?
C27 C22 1.355(9) . ?
C22 O10 1.327(7) . ?
C1 H1 0.9300 . ?
C11 H11A 0.9700 . ?
C11 H11B 0.9700 . ?
